data_1526121
loop_
_publ_author_name
'Naumov, N.G.'
'Sokolov, M.N.'
'Imoto, H.'
'Saito, T.'
'Fedorov, V.E.'

_publ_section_title
;
 Synthesis and structure of Co2 (Re6 Se8 (C N)6) * 12(H2 O)
;
_journal_name_full 'Zhurnal Strukturnoi Khimii (Issue-No. from 1981)'
_journal_page_first 391
_journal_page_last 396
_journal_volume 42
_journal_year 2001
_chemical_formula_sum 'C6 H24 Co2 N6 O12 Re6 Se8'
_chemical_name_systematic 'Co2 (Se8 (Re (C N))6) (H2 O)12'
_space_group_IT_number 14
_symmetry_space_group_name_Hall '-P 2ybc'
_symmetry_space_group_name_H-M 'P 1 21/c 1'
_cell_angle_alpha 90
_cell_angle_beta 96
_cell_angle_gamma 90
_cell_formula_units_Z 2
_cell_length_a 9.875
_cell_length_b 16.375
_cell_length_c 12.1875
_cell_volume 1959.961
_citation_journal_id_ASTM ZSTKAI
_cod_data_source_file Naumov_ZSTKAI_2001_1745.cif
_cod_data_source_block C6H24Co2N6O12Re6Se8
_cod_database_code 1526121

loop_
_symmetry_equiv_pos_as_xyz
x,y,z
-x,y+1/2,-z+1/2
-x,-y,-z
x,-y-1/2,z-1/2

loop_
_atom_site_label
_atom_site_type_symbol
_atom_site_fract_x
_atom_site_fract_y
_atom_site_fract_z
_atom_site_occupancy
_atom_site_U_iso_or_equiv
Se3 Se-2 -0.0144 -0.0728 0.2659 1 0.0
C2 C+2 0.305 -0.036 0.731 1 0.0
Co1 Co+2 0.4464 0.0723 0.0866 1 0.0
Se1 Se-2 0.2471 0.1144 0.5363 1 0.0
Se2 Se-2 0.0288 0.8623 0.6715 1 0.0
Re3 Re+3 0.0079 0.8897 0.4673 1 0.0
O1 O-2 0.273 0.088 -0.036 1 0.0
O2 O-2 0.568 0.062 -0.048 1 0.0
O6 O-2 0.066 0.185 0.044 1 0.0
C1 C+2 0.25 0.04 0.281 1 0.0
N2 N-3 0.384 -0.048 0.802 1 0.0
O4 O-2 0.477 0.15 0.786 1 0.0
Se4 Se-2 0.2627 -0.0958 0.4741 1 0.0
O5 O-2 0.735 0.234 0.749 1 0.0
N1 N-3 0.318 0.062 0.208 1 0.0
Re2 Re+3 0.1441 -0.0124 0.609 1 0.0
N3 N-3 0.024 0.696 0.416 1 0.0
C3 C+2 0.019 0.763 0.428 1 0.0
O3 O-2 0.51 0.026 0.415 1 0.0
Re1 Re+3 0.1211 0.0218 0.3969 1 0.0
